data_7157623
loop_
_publ_author_name
'He, Huan'
'Cao, Ruiyuan'
'Cao, Ruidi'
'Liu, Xiao-Yu'
'Li, Wei'
'Yu, Di'
'Li, Yuexiang'
'Liu, Miaomiao'
'Wu, Yanmei'
'Wu, Pingzhou'
'Yang, Jin-Song'
'Yan, Yunzheng'
'Yang, Jingjing'
'Zheng, Zhi-Bing'
'Zhong, Wu'
'Qin, Yong'

_publ_section_title
;
 A light- and heat-driven glycal diazidation approach to nitrogenous
 carbohydrate derivatives with antiviral activity.
;
_journal_issue 31
_journal_name_full 'Organic &amp; biomolecular chemistry'
_journal_page_first 6155
_journal_page_last 6161
_journal_paper_doi 10.1039/d0ob01172j
_journal_volume 18
_journal_year 2020
_chemical_absolute_configuration unk
_chemical_formula_moiety 'C18 H24 N10 O10'
_chemical_formula_sum 'C18 H24 N10 O10'
_chemical_formula_weight 540.47
_space_group_crystal_system orthorhombic
_space_group_IT_number 19
_space_group_name_Hall 'P 2ac 2ab'
_space_group_name_H-M_alt 'P 21 21 21'
_atom_sites_solution_hydrogens geom
_atom_sites_solution_primary iterative
_audit_creation_date 2019-03-04
_audit_creation_method
;
Olex2 1.2
(compiled 2018.05.29 svn.r3508 for OlexSys, GUI svn.r5506)
;
_audit_update_record
;
2020-01-02 deposited with the CCDC.	2020-07-17 downloaded from the CCDC.
;
_cell_angle_alpha 90
_cell_angle_beta 90
_cell_angle_gamma 90
_cell_formula_units_Z 4
_cell_length_a 8.6075(7)
_cell_length_b 10.7485(9)
_cell_length_c 33.736(3)
_cell_measurement_reflns_used 1729
_cell_measurement_temperature 293(2)
_cell_measurement_theta_max 22.6760
_cell_measurement_theta_min 3.3290
_cell_volume 3121.2(5)
_computing_cell_refinement
;
CrysAlisPro, Agilent Technologies,
Version 1.171.37.35 (release 13-08-2014 CrysAlis171 .NET)
(compiled Aug 13 2014,18:06:01)
;
_computing_data_collection
;
CrysAlisPro, Agilent Technologies,
Version 1.171.37.35 (release 13-08-2014 CrysAlis171 .NET)
(compiled Aug 13 2014,18:06:01)
;
_computing_data_reduction
;
CrysAlisPro, Agilent Technologies,
Version 1.171.37.35 (release 13-08-2014 CrysAlis171 .NET)
(compiled Aug 13 2014,18:06:01)
;
_computing_molecular_graphics 'Olex2 (Dolomanov et al., 2009)'
_computing_publication_material 'Olex2 (Dolomanov et al., 2009)'
_computing_structure_refinement 'ShelXL (Sheldrick, 2015)'
_computing_structure_solution
;
Superflip (Palatinus & Chapuis, 2007;Palatinus & van der Lee, 2008;
Palatinus et al., 2012)
;
_diffrn_ambient_temperature 293.15
_diffrn_detector 'CCD plate'
_diffrn_detector_area_resol_mean 16.0874
_diffrn_detector_type Eos
_diffrn_measured_fraction_theta_full 0.998
_diffrn_measured_fraction_theta_max 0.997
_diffrn_measurement_details
;
#__ type_ start__ end____ width___ exp.time_
  1 omega  -87.00  -60.00   0.3000    3.5000
omega____ theta____ kappa____ phi______ frames
    -      -14.8106  178.0000   60.0000 90

#__ type_ start__ end____ width___ exp.time_
  2 omega    9.00   84.90   0.3000    3.5000
omega____ theta____ kappa____ phi______ frames
    -       17.0762    0.0000  -90.0000 253

#__ type_ start__ end____ width___ exp.time_
  3 omega  -35.00    4.00   0.3000    3.5000
omega____ theta____ kappa____ phi______ frames
    -       17.0762    0.0000  -90.0000 130
;
_diffrn_measurement_device 'four-circle diffractometer'
_diffrn_measurement_device_type 'Xcalibur, Eos'
_diffrn_measurement_method '\w scans'
_diffrn_orient_matrix_UB_11 0.0422164000
_diffrn_orient_matrix_UB_12 0.0345227000
_diffrn_orient_matrix_UB_13 0.0143289000
_diffrn_orient_matrix_UB_21 -0.0198912000
_diffrn_orient_matrix_UB_22 0.0560382000
_diffrn_orient_matrix_UB_23 -0.0098938000
_diffrn_orient_matrix_UB_31 -0.0678955000
_diffrn_orient_matrix_UB_32 0.0050883000
_diffrn_orient_matrix_UB_33 0.0117704000
_diffrn_radiation_monochromator graphite
_diffrn_radiation_probe x-ray
_diffrn_radiation_type MoK\a
_diffrn_radiation_wavelength 0.71073
_diffrn_reflns_av_R_equivalents 0.0270
_diffrn_reflns_av_unetI/netI 0.0541
_diffrn_reflns_Laue_measured_fraction_full 0.998
_diffrn_reflns_Laue_measured_fraction_max 0.997
_diffrn_reflns_limit_h_max 10
_diffrn_reflns_limit_h_min -10
_diffrn_reflns_limit_k_max 13
_diffrn_reflns_limit_k_min -9
_diffrn_reflns_limit_l_max 42
_diffrn_reflns_limit_l_min -24
_diffrn_reflns_number 9470
_diffrn_reflns_point_group_measured_fraction_full 0.943
_diffrn_reflns_point_group_measured_fraction_max 0.934
_diffrn_reflns_theta_full 25.242
_diffrn_reflns_theta_max 26.370
_diffrn_reflns_theta_min 2.980
_diffrn_source 'Enhance (Mo) X-ray Source'
_exptl_absorpt_coefficient_mu 0.095
_exptl_absorpt_correction_T_max 1.00000
_exptl_absorpt_correction_T_min 0.84259
_exptl_absorpt_correction_type multi-scan
_exptl_absorpt_process_details
;
CrysAlisPro, Agilent Technologies,
Version 1.171.37.35 (release 13-08-2014 CrysAlis171 .NET)
(compiled Aug 13 2014,18:06:01)
Empirical absorption correction using spherical harmonics,
 implemented in SCALE3 ABSPACK scaling algorithm.
;
_exptl_crystal_density_diffrn 1.150
_exptl_crystal_density_method 'not measured'
_exptl_crystal_F_000 1128
_exptl_crystal_size_max 0.35
_exptl_crystal_size_mid 0.3
_exptl_crystal_size_min 0.25
_refine_diff_density_max 0.294
_refine_diff_density_min -0.282
_refine_diff_density_rms 0.046
_refine_ls_abs_structure_details
;
 Flack x determined using 1070 quotients [(I+)-(I-)]/[(I+)+(I-)]
 (Parsons, Flack and Wagner, Acta Cryst. B69 (2013) 249-259).
;
_refine_ls_abs_structure_Flack 0.7(10)
_refine_ls_extinction_method none
_refine_ls_goodness_of_fit_ref 0.966
_refine_ls_hydrogen_treatment constr
_refine_ls_matrix_type full
_refine_ls_number_parameters 342
_refine_ls_number_reflns 5968
_refine_ls_number_restraints 0
_refine_ls_restrained_S_all 0.966
_refine_ls_R_factor_all 0.0974
_refine_ls_R_factor_gt 0.0717
_refine_ls_shift/su_max 0.001
_refine_ls_shift/su_mean 0.000
_refine_ls_structure_factor_coef Fsqd
_refine_ls_weighting_details 'w=1/[\s^2^(Fo^2^)+(0.1305P)^2^] where P=(Fo^2^+2Fc^2^)/3'
_refine_ls_weighting_scheme calc
_refine_ls_wR_factor_gt 0.1976
_refine_ls_wR_factor_ref 0.2188
_reflns_Friedel_coverage 0.646
_reflns_Friedel_fraction_full 0.870
_reflns_Friedel_fraction_max 0.851
_reflns_number_gt 3796
_reflns_number_total 5968
_reflns_threshold_expression 'I > 2\s(I)'
_cod_data_source_file d0ob01172j2.cif
_cod_data_source_block 190226_s5_yd_hh181130b
_cod_depositor_comments 'Adding full bibliography for 7157620--7157628.cif.'
_cod_original_cell_volume 3121.1(5)
_cod_database_code 7157623
_shelx_shelxl_version_number 2014/7
_chemical_oxdiff_formula c12h12n2o3
_shelx_space_group_comment
;
The symmetry employed for this shelxl refinement is uniquely defined
by the following loop, which should always be used as a source of
symmetry information in preference to the above space-group names.
They are only intended as comments.
;
_shelx_estimated_absorpt_t_max 0.977
_shelx_estimated_absorpt_t_min 0.967
_reflns_odcompleteness_completeness 99.65
_reflns_odcompleteness_iscentric 1
_reflns_odcompleteness_theta 26.32
_olex2_refinement_description
;
1. Fixed Uiso
 At 1.2 times of:
  All C(H) groups, All C(H,H) groups, All N(H) groups
 At 1.5 times of:
  All C(H,H,H) groups
2. Uiso/Uaniso restraints and constraints
Uanis(C18) = Uanis(C12)
3.a Ternary CH refined with riding coordinates:
 C1(H1A), C2(H2), C3(H3), C4(H4), C6(H6), C7(H7)
3.b Secondary CH2 refined with riding coordinates:
 C8(H8A,H8B)
3.c Aromatic/amide H refined with riding coordinates:
 N1(H1)
3.d Idealised Me refined as rotating group:
 C10(H10A,H10B,H10C), C12(H12A,H12B,H12C), C14(H14A,H14B,H14C), C16(H16A,H16B,
 H16C), C18(H18A,H18B,H18C)
;
_olex2_submission_special_instructions 'No special instructions were received'

loop_
_space_group_symop_operation_xyz
'x, y, z'
'-x+1/2, -y, z+1/2'
'x+1/2, -y+1/2, -z'
'-x, y+1/2, -z+1/2'

loop_
_atom_site_label
_atom_site_type_symbol
_atom_site_fract_x
_atom_site_fract_y
_atom_site_fract_z
_atom_site_U_iso_or_equiv
_atom_site_adp_type
_atom_site_occupancy
_atom_site_site_symmetry_order
_atom_site_calc_flag
_atom_site_refinement_flags_posn
_atom_site_refinement_flags_adp
_atom_site_refinement_flags_occupancy
_atom_site_disorder_assembly
_atom_site_disorder_group
O1 O 0.5278(4) 0.7754(3) 0.63643(9) 0.0604(8) Uani 1 1 d . . . . .
O2 O 0.6120(4) 1.0017(3) 0.59686(11) 0.0690(10) Uani 1 1 d . . . . .
O3 O 0.5717(7) 1.0994(5) 0.53949(18) 0.1144(18) Uani 1 1 d . . . . .
O4 O 0.2739(5) 1.1773(3) 0.59212(13) 0.0789(12) Uani 1 1 d . . . . .
O5 O 0.4265(8) 1.3423(5) 0.58980(15) 0.118(2) Uani 1 1 d . . . . .
O6 O 0.2194(4) 0.9399(3) 0.62754(11) 0.0655(10) Uani 1 1 d . . . . .
O7 O 0.1919(11) 0.9539(8) 0.6921(2) 0.182(4) Uani 1 1 d . . . . .
O8 O 0.7696(4) 0.8487(4) 0.50749(11) 0.0664(10) Uani 1 1 d . . . . .
O9 O 0.6062(8) 0.5290(6) 0.70049(17) 0.127(2) Uani 1 1 d . . . . .
O10 O 0.6117(8) 0.7341(5) 0.70709(14) 0.1157(18) Uani 1 1 d . . . . .
N1 N 0.5378(4) 0.7735(4) 0.52714(11) 0.0512(9) Uani 1 1 d . . . . .
H1 H 0.4424 0.7613 0.5206 0.061 Uiso 1 1 calc R . . . .
N2 N 0.6948(5) 0.5402(4) 0.54915(16) 0.0718(12) Uani 1 1 d . . . . .
N3 N 0.6525(7) 0.5170(6) 0.5146(2) 0.0936(17) Uani 1 1 d . . . . .
N4 N 0.6256(11) 0.4937(9) 0.4833(3) 0.145(3) Uani 1 1 d . . . . .
N5 N 0.7878(6) 0.6092(5) 0.62432(17) 0.0846(15) Uani 1 1 d . . . . .
N6 N 0.8820(6) 0.5227(6) 0.62074(17) 0.0887(17) Uani 1 1 d . . . . .
N7 N 0.9788(8) 0.4572(9) 0.6194(3) 0.149(3) Uani 1 1 d . . . . .
N8 N 0.3597(5) 0.6079(4) 0.64342(14) 0.0677(11) Uani 1 1 d . . . . .
N9 N 0.3293(5) 0.5088(5) 0.65857(14) 0.0692(12) Uani 1 1 d . . . . .
N10 N 0.2865(8) 0.4181(5) 0.6731(2) 0.1039(19) Uani 1 1 d . . . . .
C1 C 0.4727(6) 0.8051(4) 0.59687(12) 0.0506(11) Uani 1 1 d . . . . .
H1A H 0.3694 0.7685 0.5934 0.061 Uiso 1 1 calc R . . . .
C2 C 0.5839(5) 0.7459(4) 0.56662(14) 0.0491(10) Uani 1 1 d . . . . .
H2 H 0.6891 0.7778 0.5711 0.059 Uiso 1 1 calc R . . . .
C3 C 0.5821(5) 0.6045(4) 0.57432(15) 0.0515(11) Uani 1 1 d . . . . .
H3 H 0.4779 0.5721 0.5687 0.062 Uiso 1 1 calc R . . . .
C4 C 0.6248(5) 0.5737(5) 0.61680(18) 0.0629(13) Uani 1 1 d . . . . .
H4 H 0.6105 0.4846 0.6217 0.075 Uiso 1 1 calc R . . . .
C5 C 0.5245(6) 0.6500(5) 0.64552(15) 0.0607(12) Uani 1 1 d . . . . .
C6 C 0.4582(6) 0.9449(4) 0.59447(15) 0.0564(12) Uani 1 1 d . . . . .
H6 H 0.4080 0.9684 0.5695 0.068 Uiso 1 1 calc R . . . .
C7 C 0.3671(7) 0.9976(5) 0.62924(15) 0.0632(13) Uani 1 1 d . . . . .
H7 H 0.4185 0.9724 0.6539 0.076 Uiso 1 1 calc R . . . .
C8 C 0.3506(7) 1.1379(5) 0.62910(16) 0.0700(14) Uani 1 1 d . . . . .
H8A H 0.2894 1.1642 0.6517 0.084 Uiso 1 1 calc R . . . .
H8B H 0.4523 1.1763 0.6310 0.084 Uiso 1 1 calc R . . . .
C9 C 0.3232(8) 1.2814(5) 0.57652(19) 0.0754(15) Uani 1 1 d . . . . .
C10 C 0.2449(12) 1.3089(8) 0.5381(3) 0.125(3) Uani 1 1 d . . . . .
H10A H 0.1506 1.3540 0.5430 0.187 Uiso 1 1 calc GR . . . .
H10B H 0.2211 1.2323 0.5248 0.187 Uiso 1 1 calc GR . . . .
H10C H 0.3126 1.3581 0.5218 0.187 Uiso 1 1 calc GR . . . .
C11 C 0.1423(10) 0.9208(8) 0.6615(2) 0.104(3) Uani 1 1 d . . . . .
C12 C -0.0107(19) 0.8567(16) 0.6565(3) 0.188(4) Uani 1 1 d . . . . .
H12A H -0.0306 0.8436 0.6288 0.282 Uiso 1 1 calc GR . . . .
H12B H -0.0916 0.9074 0.6676 0.282 Uiso 1 1 calc GR . . . .
H12C H -0.0082 0.7779 0.6699 0.282 Uiso 1 1 calc GR . . . .
C13 C 0.6553(9) 1.0781(6) 0.5671(2) 0.0854(19) Uani 1 1 d . . . . .
C14 C 0.8108(10) 1.1320(9) 0.5744(3) 0.126(3) Uani 1 1 d . . . . .
H14A H 0.8118 1.1720 0.5999 0.188 Uiso 1 1 calc GR . . . .
H14B H 0.8342 1.1920 0.5542 0.188 Uiso 1 1 calc GR . . . .
H14C H 0.8873 1.0670 0.5740 0.188 Uiso 1 1 calc GR . . . .
C15 C 0.6349(5) 0.8175(5) 0.49968(14) 0.0548(11) Uani 1 1 d . . . . .
C16 C 0.5720(7) 0.8295(7) 0.45795(16) 0.0777(16) Uani 1 1 d . . . . .
H16A H 0.4693 0.7950 0.4568 0.117 Uiso 1 1 calc GR . . . .
H16B H 0.6385 0.7854 0.4399 0.117 Uiso 1 1 calc GR . . . .
H16C H 0.5684 0.9158 0.4506 0.117 Uiso 1 1 calc GR . . . .
C17 C 0.5872(8) 0.6312(7) 0.68805(19) 0.0871(19) Uani 1 1 d . . . . .
C18 C 0.6771(18) 0.7163(14) 0.7473(4) 0.188(4) Uani 1 1 d . . . . .
H18A H 0.6914 0.6291 0.7522 0.282 Uiso 1 1 calc GR . . . .
H18B H 0.6069 0.7501 0.7666 0.282 Uiso 1 1 calc GR . . . .
H18C H 0.7753 0.7582 0.7491 0.282 Uiso 1 1 calc GR . . . .

loop_
_atom_site_aniso_label
_atom_site_aniso_U_11
_atom_site_aniso_U_22
_atom_site_aniso_U_33
_atom_site_aniso_U_23
_atom_site_aniso_U_13
_atom_site_aniso_U_12
O1 0.083(2) 0.0553(19) 0.0430(16) 0.0040(15) -0.0106(17) -0.0121(16)
O2 0.076(2) 0.0555(19) 0.076(2) 0.0025(18) 0.006(2) -0.0250(17)
O3 0.141(5) 0.105(4) 0.096(4) 0.041(3) 0.027(4) -0.009(3)
O4 0.093(2) 0.050(2) 0.093(3) -0.001(2) -0.009(2) -0.0124(18)
O5 0.181(5) 0.083(3) 0.091(3) 0.013(3) -0.014(3) -0.075(4)
O6 0.074(2) 0.056(2) 0.066(2) -0.0108(17) 0.0175(19) -0.0164(17)
O7 0.225(8) 0.234(9) 0.088(4) -0.040(5) 0.083(5) -0.122(7)
O8 0.0500(17) 0.078(2) 0.071(2) 0.0092(19) 0.0080(17) -0.0019(16)
O9 0.172(5) 0.116(4) 0.092(4) 0.041(3) -0.047(4) -0.001(4)
O10 0.181(5) 0.107(4) 0.058(3) 0.006(3) -0.037(3) -0.024(4)
N1 0.0391(16) 0.064(2) 0.051(2) -0.0032(19) -0.0033(17) -0.0029(16)
N2 0.056(2) 0.077(3) 0.082(3) -0.007(3) 0.001(2) 0.001(2)
N3 0.092(4) 0.095(4) 0.094(4) -0.032(3) 0.003(3) 0.025(3)
N4 0.156(6) 0.176(7) 0.104(5) -0.069(5) -0.009(5) 0.045(6)
N5 0.067(3) 0.084(4) 0.103(4) 0.007(3) -0.023(3) -0.015(3)
N6 0.057(2) 0.116(4) 0.093(4) 0.046(3) -0.007(3) 0.007(3)
N7 0.079(4) 0.177(8) 0.191(8) 0.064(7) 0.012(5) 0.033(4)
N8 0.070(2) 0.066(3) 0.067(3) 0.015(2) -0.001(2) -0.019(2)
N9 0.077(3) 0.063(3) 0.067(3) 0.010(2) 0.009(2) -0.007(2)
N10 0.122(4) 0.078(4) 0.112(5) 0.013(4) 0.027(4) -0.020(3)
C1 0.067(2) 0.053(3) 0.032(2) 0.0004(18) -0.001(2) -0.013(2)
C2 0.0419(19) 0.050(2) 0.055(3) 0.001(2) -0.003(2) -0.0073(17)
C3 0.049(2) 0.049(3) 0.056(3) -0.003(2) -0.006(2) -0.0071(18)
C4 0.058(3) 0.047(2) 0.084(4) 0.014(3) -0.013(3) -0.013(2)
C5 0.069(3) 0.061(3) 0.053(3) 0.006(2) -0.003(2) -0.017(2)
C6 0.074(3) 0.045(2) 0.050(2) 0.001(2) -0.001(2) -0.017(2)
C7 0.091(3) 0.053(3) 0.046(2) -0.004(2) -0.001(3) -0.012(3)
C8 0.097(4) 0.049(3) 0.064(3) -0.010(3) 0.003(3) -0.014(3)
C9 0.101(4) 0.046(3) 0.080(4) -0.006(3) -0.006(3) -0.013(3)
C10 0.149(7) 0.088(5) 0.137(7) 0.032(5) -0.035(6) -0.009(5)
C11 0.121(6) 0.106(5) 0.086(5) -0.027(4) 0.040(5) -0.040(5)
C12 0.222(9) 0.230(10) 0.113(6) -0.018(6) 0.012(6) -0.070(8)
C13 0.115(5) 0.064(4) 0.077(4) -0.002(3) 0.036(4) -0.026(3)
C14 0.129(6) 0.124(6) 0.124(6) -0.008(6) 0.039(6) -0.068(5)
C15 0.051(2) 0.064(3) 0.049(2) 0.006(2) 0.005(2) 0.010(2)
C16 0.070(3) 0.113(5) 0.050(3) 0.002(3) 0.005(3) 0.002(3)
C17 0.103(4) 0.095(5) 0.064(4) 0.025(4) -0.022(3) -0.012(4)
C18 0.222(9) 0.230(10) 0.113(6) -0.018(6) 0.012(6) -0.070(8)

loop_
_atom_type_symbol
_atom_type_description
_atom_type_scat_dispersion_real
_atom_type_scat_dispersion_imag
_atom_type_scat_source
C C 0.0033 0.0016 'International Tables Vol C Tables 4.2.6.8 and 6.1.1.4'
H H 0.0000 0.0000 'International Tables Vol C Tables 4.2.6.8 and 6.1.1.4'
N N 0.0061 0.0033 'International Tables Vol C Tables 4.2.6.8 and 6.1.1.4'
O O 0.0106 0.0060 'International Tables Vol C Tables 4.2.6.8 and 6.1.1.4'

loop_
_geom_angle_atom_site_label_1
_geom_angle_atom_site_label_2
_geom_angle_atom_site_label_3
_geom_angle
_geom_angle_site_symmetry_1
_geom_angle_site_symmetry_3
_geom_angle_publ_flag
C5 O1 C1 114.3(3) . . ?
C13 O2 C6 117.6(5) . . ?
C9 O4 C8 116.2(4) . . ?
C11 O6 C7 118.5(5) . . ?
C17 O10 C18 113.9(8) . . ?
C2 N1 H1 118.3 . . ?
C15 N1 H1 118.3 . . ?
C15 N1 C2 123.4(4) . . ?
N3 N2 C3 116.4(4) . . ?
N4 N3 N2 174.9(8) . . ?
N6 N5 C4 114.3(5) . . ?
N7 N6 N5 170.7(8) . . ?
N9 N8 C5 116.9(5) . . ?
N10 N9 N8 173.8(6) . . ?
O1 C1 H1A 108.6 . . ?
O1 C1 C2 108.4(4) . . ?
O1 C1 C6 107.1(4) . . ?
C2 C1 H1A 108.6 . . ?
C6 C1 H1A 108.6 . . ?
C6 C1 C2 115.4(4) . . ?
N1 C2 C1 111.2(4) . . ?
N1 C2 H2 109.2 . . ?
N1 C2 C3 111.2(4) . . ?
C1 C2 H2 109.2 . . ?
C1 C2 C3 106.9(4) . . ?
C3 C2 H2 109.2 . . ?
N2 C3 C2 111.1(4) . . ?
N2 C3 H3 109.1 . . ?
N2 C3 C4 106.5(4) . . ?
C2 C3 H3 109.1 . . ?
C4 C3 C2 111.8(4) . . ?
C4 C3 H3 109.1 . . ?
N5 C4 C3 109.7(4) . . ?
N5 C4 H4 110.1 . . ?
N5 C4 C5 106.7(5) . . ?
C3 C4 H4 110.1 . . ?
C3 C4 C5 110.1(4) . . ?
C5 C4 H4 110.1 . . ?
O1 C5 N8 107.8(4) . . ?
O1 C5 C4 111.7(4) . . ?
O1 C5 C17 109.0(5) . . ?
N8 C5 C4 110.1(4) . . ?
N8 C5 C17 109.7(4) . . ?
C4 C5 C17 108.6(5) . . ?
O2 C6 C1 109.8(4) . . ?
O2 C6 H6 109.8 . . ?
O2 C6 C7 105.6(4) . . ?
C1 C6 H6 109.8 . . ?
C1 C6 C7 111.8(4) . . ?
C7 C6 H6 109.8 . . ?
O6 C7 C6 105.6(4) . . ?
O6 C7 H7 108.6 . . ?
O6 C7 C8 110.6(5) . . ?
C6 C7 H7 108.6 . . ?
C8 C7 C6 114.6(4) . . ?
C8 C7 H7 108.6 . . ?
O4 C8 C7 109.3(4) . . ?
O4 C8 H8A 109.8 . . ?
O4 C8 H8B 109.8 . . ?
C7 C8 H8A 109.8 . . ?
C7 C8 H8B 109.8 . . ?
H8A C8 H8B 108.3 . . ?
O4 C9 C10 111.9(6) . . ?
O5 C9 O4 124.1(6) . . ?
O5 C9 C10 123.7(6) . . ?
C9 C10 H10A 109.5 . . ?
C9 C10 H10B 109.5 . . ?
C9 C10 H10C 109.5 . . ?
H10A C10 H10B 109.5 . . ?
H10A C10 H10C 109.5 . . ?
H10B C10 H10C 109.5 . . ?
O6 C11 C12 114.3(7) . . ?
O7 C11 O6 121.8(7) . . ?
O7 C11 C12 123.9(8) . . ?
C11 C12 H12A 109.5 . . ?
C11 C12 H12B 109.5 . . ?
C11 C12 H12C 109.5 . . ?
H12A C12 H12B 109.5 . . ?
H12A C12 H12C 109.5 . . ?
H12B C12 H12C 109.5 . . ?
O2 C13 C14 111.3(8) . . ?
O3 C13 O2 121.9(6) . . ?
O3 C13 C14 126.8(7) . . ?
C13 C14 H14A 109.5 . . ?
C13 C14 H14B 109.5 . . ?
C13 C14 H14C 109.5 . . ?
H14A C14 H14B 109.5 . . ?
H14A C14 H14C 109.5 . . ?
H14B C14 H14C 109.5 . . ?
O8 C15 N1 122.4(4) . . ?
O8 C15 C16 120.7(4) . . ?
N1 C15 C16 116.9(4) . . ?
C15 C16 H16A 109.5 . . ?
C15 C16 H16B 109.5 . . ?
C15 C16 H16C 109.5 . . ?
H16A C16 H16B 109.5 . . ?
H16A C16 H16C 109.5 . . ?
H16B C16 H16C 109.5 . . ?
O9 C17 O10 126.3(6) . . ?
O9 C17 C5 119.8(7) . . ?
O10 C17 C5 113.9(6) . . ?
O10 C18 H18A 109.5 . . ?
O10 C18 H18B 109.5 . . ?
O10 C18 H18C 109.5 . . ?
H18A C18 H18B 109.5 . . ?
H18A C18 H18C 109.5 . . ?
H18B C18 H18C 109.5 . . ?

loop_
_geom_bond_atom_site_label_1
_geom_bond_atom_site_label_2
_geom_bond_distance
_geom_bond_site_symmetry_2
_geom_bond_publ_flag
O1 C1 1.452(5) . ?
O1 C5 1.383(6) . ?
O2 C6 1.460(6) . ?
O2 C13 1.350(8) . ?
O3 C13 1.199(9) . ?
O4 C8 1.474(7) . ?
O4 C9 1.307(7) . ?
O5 C9 1.192(8) . ?
O6 C7 1.415(6) . ?
O6 C11 1.338(8) . ?
O7 C11 1.174(10) . ?
O8 C15 1.236(6) . ?
O9 C17 1.187(8) . ?
O10 C17 1.297(8) . ?
O10 C18 1.480(14) . ?
N1 H1 0.8600 . ?
N1 C2 1.421(6) . ?
N1 C15 1.334(6) . ?
N2 N3 1.247(8) . ?
N2 C3 1.463(7) . ?
N3 N4 1.110(9) . ?
N5 N6 1.240(8) . ?
N5 C4 1.475(7) . ?
N6 N7 1.091(9) . ?
N8 N9 1.210(6) . ?
N8 C5 1.491(7) . ?
N9 N10 1.151(7) . ?
C1 H1A 0.9800 . ?
C1 C2 1.537(7) . ?
C1 C6 1.509(7) . ?
C2 H2 0.9800 . ?
C2 C3 1.542(6) . ?
C3 H3 0.9800 . ?
C3 C4 1.516(7) . ?
C4 H4 0.9800 . ?
C4 C5 1.535(8) . ?
C5 C17 1.546(8) . ?
C6 H6 0.9800 . ?
C6 C7 1.520(7) . ?
C7 H7 0.9800 . ?
C7 C8 1.515(7) . ?
C8 H8A 0.9700 . ?
C8 H8B 0.9700 . ?
C9 C10 1.490(11) . ?
C10 H10A 0.9600 . ?
C10 H10B 0.9600 . ?
C10 H10C 0.9600 . ?
C11 C12 1.496(16) . ?
C12 H12A 0.9600 . ?
C12 H12B 0.9600 . ?
C12 H12C 0.9600 . ?
C13 C14 1.479(10) . ?
C14 H14A 0.9600 . ?
C14 H14B 0.9600 . ?
C14 H14C 0.9600 . ?
C15 C16 1.513(7) . ?
C16 H16A 0.9600 . ?
C16 H16B 0.9600 . ?
C16 H16C 0.9600 . ?
C18 H18A 0.9600 . ?
C18 H18B 0.9600 . ?
C18 H18C 0.9600 . ?

loop_
_geom_torsion_atom_site_label_1
_geom_torsion_atom_site_label_2
_geom_torsion_atom_site_label_3
_geom_torsion_atom_site_label_4
_geom_torsion
_geom_torsion_site_symmetry_1
_geom_torsion_site_symmetry_2
_geom_torsion_site_symmetry_3
_geom_torsion_site_symmetry_4
_geom_torsion_publ_flag
O1 C1 C2 N1 -178.9(3) . . . . ?
O1 C1 C2 C3 59.6(4) . . . . ?
O1 C1 C6 O2 66.8(5) . . . . ?
O1 C1 C6 C7 -50.2(5) . . . . ?
O1 C5 C17 O9 -173.8(7) . . . . ?
O1 C5 C17 O10 7.3(8) . . . . ?
O2 C6 C7 O6 -178.5(4) . . . . ?
O2 C6 C7 C8 59.5(6) . . . . ?
O6 C7 C8 O4 -61.1(5) . . . . ?
N1 C2 C3 N2 63.3(5) . . . . ?
N1 C2 C3 C4 -177.7(4) . . . . ?
N2 C3 C4 N5 56.0(5) . . . . ?
N2 C3 C4 C5 173.2(4) . . . . ?
N3 N2 C3 C2 -81.9(6) . . . . ?
N3 N2 C3 C4 156.1(5) . . . . ?
N5 C4 C5 O1 67.6(5) . . . . ?
N5 C4 C5 N8 -172.8(4) . . . . ?
N5 C4 C5 C17 -52.7(6) . . . . ?
N6 N5 C4 C3 -96.1(6) . . . . ?
N6 N5 C4 C5 144.6(5) . . . . ?
N8 C5 C17 O9 68.4(9) . . . . ?
N8 C5 C17 O10 -110.5(6) . . . . ?
N9 N8 C5 O1 -164.5(5) . . . . ?
N9 N8 C5 C4 73.6(6) . . . . ?
N9 N8 C5 C17 -45.9(7) . . . . ?
C1 O1 C5 N8 -61.6(5) . . . . ?
C1 O1 C5 C4 59.4(5) . . . . ?
C1 O1 C5 C17 179.5(4) . . . . ?
C1 C2 C3 N2 -175.2(4) . . . . ?
C1 C2 C3 C4 -56.3(5) . . . . ?
C1 C6 C7 O6 -59.1(5) . . . . ?
C1 C6 C7 C8 178.9(5) . . . . ?
C2 N1 C15 O8 -7.0(7) . . . . ?
C2 N1 C15 C16 173.8(5) . . . . ?
C2 C1 C6 O2 -54.0(5) . . . . ?
C2 C1 C6 C7 -170.9(4) . . . . ?
C2 C3 C4 N5 -65.6(5) . . . . ?
C2 C3 C4 C5 51.6(5) . . . . ?
C3 C4 C5 O1 -51.5(5) . . . . ?
C3 C4 C5 N8 68.2(5) . . . . ?
C3 C4 C5 C17 -171.7(4) . . . . ?
C4 C5 C17 O9 -51.9(8) . . . . ?
C4 C5 C17 O10 129.2(6) . . . . ?
C5 O1 C1 C2 -64.4(5) . . . . ?
C5 O1 C1 C6 170.5(4) . . . . ?
C6 O2 C13 O3 0.0(9) . . . . ?
C6 O2 C13 C14 177.8(6) . . . . ?
C6 C1 C2 N1 -58.8(5) . . . . ?
C6 C1 C2 C3 179.7(4) . . . . ?
C6 C7 C8 O4 58.2(6) . . . . ?
C7 O6 C11 O7 2.4(13) . . . . ?
C7 O6 C11 C12 -178.7(10) . . . . ?
C8 O4 C9 O5 1.9(9) . . . . ?
C8 O4 C9 C10 176.6(6) . . . . ?
C9 O4 C8 C7 -143.1(5) . . . . ?
C11 O6 C7 C6 149.6(6) . . . . ?
C11 O6 C7 C8 -85.9(7) . . . . ?
C13 O2 C6 C1 124.0(5) . . . . ?
C13 O2 C6 C7 -115.3(5) . . . . ?
C15 N1 C2 C1 130.5(4) . . . . ?
C15 N1 C2 C3 -110.6(5) . . . . ?
C18 O10 C17 O9 3.3(13) . . . . ?
C18 O10 C17 C5 -177.9(8) . . . . ?
